data_7011254
loop_
_publ_author_name
'Christopher J. Adams'

_publ_section_title
;
 Synthesis and reactions of dimethyltin dithiooxalate: a convenient
 dithiooxalate transfer reagent
;
_journal_issue 7
_journal_name_full 'J. Chem. Soc., Dalton Trans.'
_journal_page_first 1545
_journal_page_last 1550
_journal_paper_doi 10.1039/b109520j
_journal_year 2002
_chemical_formula_sum 'C36.5 H39 Cl N2 O3.5 P Ru S3'
_chemical_formula_weight 825.37
_chemical_name_systematic
; 
? 
;
_space_group_IT_number 14
_symmetry_cell_setting monoclinic
_symmetry_space_group_name_Hall '-P 2ybc'
_symmetry_space_group_name_H-M 'P 1 21/c 1'
_atom_sites_solution_hydrogens geom
_atom_sites_solution_primary direct
_atom_sites_solution_secondary difmap
_audit_creation_method SHELXL-97
_cell_angle_alpha 90.00
_cell_angle_beta 101.87(2)
_cell_angle_gamma 90.00
_cell_formula_units_Z 8
_cell_length_a 17.182(5)
_cell_length_b 11.229(2)
_cell_length_c 38.208(10)
_cell_measurement_reflns_used 76
_cell_measurement_temperature 173(2)
_cell_volume 7214(3)
_computing_cell_refinement 'Bruker SMART'
_computing_data_collection 'Bruker SMART'
_computing_data_reduction 'Bruker SAINT'
_computing_molecular_graphics 'Bruker SHELXTL'
_computing_publication_material 'Bruker SHELXTL'
_computing_structure_refinement 'SHELXL-97 (Sheldrick, 1997)'
_computing_structure_solution 'SHELXS-97 (Sheldrick, 1990)'
_diffrn_ambient_temperature 173(2)
_diffrn_measured_fraction_theta_full 0.993
_diffrn_measured_fraction_theta_max 0.993
_diffrn_measurement_device_type 'CCD area detector'
_diffrn_measurement_method 'omega scans with narrow frames'
_diffrn_radiation_monochromator graphite
_diffrn_radiation_source 'fine-focus sealed tube'
_diffrn_radiation_type MoK\a
_diffrn_radiation_wavelength 0.71073
_diffrn_reflns_av_R_equivalents 0.0879
_diffrn_reflns_av_sigmaI/netI 0.1151
_diffrn_reflns_limit_h_max 22
_diffrn_reflns_limit_h_min -14
_diffrn_reflns_limit_k_max 14
_diffrn_reflns_limit_k_min -14
_diffrn_reflns_limit_l_max 48
_diffrn_reflns_limit_l_min -49
_diffrn_reflns_number 45958
_diffrn_reflns_theta_full 27.49
_diffrn_reflns_theta_max 27.49
_diffrn_reflns_theta_min 1.79
_diffrn_standards_decay_% 0
_exptl_absorpt_coefficient_mu 0.767
_exptl_absorpt_correction_T_max 0.894
_exptl_absorpt_correction_T_min 0.784
_exptl_absorpt_correction_type multi-scan
_exptl_absorpt_process_details 'SADABS (Sheldrick 1996)'
_exptl_crystal_colour Orange
_exptl_crystal_density_diffrn 1.520
_exptl_crystal_density_meas ?
_exptl_crystal_density_method .
_exptl_crystal_description Block
_exptl_crystal_F_000 3392
_exptl_crystal_size_max 0.15
_exptl_crystal_size_mid 0.15
_exptl_crystal_size_min 0.10
_refine_diff_density_max 0.831
_refine_diff_density_min -0.939
_refine_diff_density_rms 0.114
_refine_ls_extinction_method none
_refine_ls_goodness_of_fit_ref 0.956
_refine_ls_hydrogen_treatment constr
_refine_ls_matrix_type full
_refine_ls_number_parameters 865
_refine_ls_number_reflns 16462
_refine_ls_number_restraints 1
_refine_ls_restrained_S_all 0.956
_refine_ls_R_factor_all 0.1193
_refine_ls_R_factor_gt 0.0530
_refine_ls_shift/su_max 0.003
_refine_ls_shift/su_mean 0.000
_refine_ls_structure_factor_coef Fsqd
_refine_ls_weighting_details 'calc w=1/[\s^2^(Fo^2^)+(0.0529P)^2^+0.0000P] where P=(Fo^2^+2Fc^2^)/3'
_refine_ls_weighting_scheme calc
_refine_ls_wR_factor_gt 0.1055
_refine_ls_wR_factor_ref 0.1263
_reflns_number_gt 9375
_reflns_number_total 16462
_reflns_threshold_expression >2sigma(I)
_cod_data_source_file b109520j.txt
_cod_data_source_block compound5
_cod_depositor_comments
;
The following automatic conversions were performed:
'_symmetry_cell_setting' value 'Monoclinic' changed to 'monoclinic'
according to '/home/saulius/struct/CIF-dictionaries/cif_core.dic'
dictionary named 'cif_core.dic' version 2.4.1 from 2010-06-29.

Automatic conversion script
Id: cif_fix_enum 1527 2010-12-29 10:47:43Z saulius 
;
_cod_original_sg_symbol_H-M P2(1)/c
_cod_original_formula_sum 'C36.50 H39 Cl N2 O3.50 P Ru S3'
_cod_database_code 7011254

loop_
_symmetry_equiv_pos_as_xyz
'x, y, z'
'-x, y+1/2, -z+1/2'
'-x, -y, -z'
'x, -y-1/2, z-1/2'

loop_
_atom_site_label
_atom_site_type_symbol
_atom_site_fract_x
_atom_site_fract_y
_atom_site_fract_z
_atom_site_U_iso_or_equiv
_atom_site_adp_type
_atom_site_occupancy
_atom_site_symmetry_multiplicity
_atom_site_calc_flag
_atom_site_refinement_flags
_atom_site_disorder_assembly
_atom_site_disorder_group
Ru1 Ru -0.32644(2) 2.05670(3) 0.300123(9) 0.01847(10) Uani 1 1 d . . .
N1 N -0.2280(2) 2.0449(4) 0.34350(9) 0.0218(9) Uani 1 1 d . . .
C1 C -0.1759(3) 2.1332(5) 0.35662(12) 0.0267(12) Uani 1 1 d . . .
H1A H -0.1828 2.2092 0.3454 0.032 Uiso 1 1 calc R . .
C2 C -0.1137(3) 2.1176(5) 0.38536(12) 0.0285(12) Uani 1 1 d . . .
H2A H -0.0789 2.1820 0.3935 0.034 Uiso 1 1 calc R . .
C3 C -0.1017(3) 2.0082(4) 0.40237(12) 0.0233(11) Uani 1 1 d . . .
C4 C -0.1565(3) 1.9182(4) 0.38964(12) 0.0235(11) Uani 1 1 d . . .
H4A H -0.1510 1.8422 0.4008 0.028 Uiso 1 1 calc R . .
C5 C -0.2179(3) 1.9387(4) 0.36125(11) 0.0197(10) Uani 1 1 d . . .
C6 C -0.0336(3) 1.9875(5) 0.43375(13) 0.0363(14) Uani 1 1 d . . .
H6A H -0.0350 1.9049 0.4419 0.054 Uiso 1 1 calc R . .
H6B H -0.0386 2.0417 0.4533 0.054 Uiso 1 1 calc R . .
H6C H 0.0169 2.0023 0.4264 0.054 Uiso 1 1 calc R . .
N2 N -0.3332(2) 1.8798(3) 0.31786(9) 0.0180(8) Uani 1 1 d . . .
C7 C -0.3893(3) 1.7998(4) 0.30462(13) 0.0258(11) Uani 1 1 d . . .
H7A H -0.4280 1.8212 0.2841 0.031 Uiso 1 1 calc R . .
C8 C -0.3944(3) 1.6883(4) 0.31902(13) 0.0278(12) Uani 1 1 d . . .
H8A H -0.4358 1.6354 0.3085 0.033 Uiso 1 1 calc R . .
C9 C -0.3381(3) 1.6535(4) 0.34920(12) 0.0258(11) Uani 1 1 d . . .
C10 C -0.2800(3) 1.7360(4) 0.36280(12) 0.0247(11) Uani 1 1 d . . .
H10A H -0.2405 1.7160 0.3832 0.030 Uiso 1 1 calc R . .
C11 C -0.2781(3) 1.8473(4) 0.34727(11) 0.0194(10) Uani 1 1 d . . .
C12 C -0.3400(3) 1.5322(4) 0.36541(14) 0.0354(13) Uani 1 1 d . . .
H12A H -0.3848 1.4868 0.3517 0.053 Uiso 1 1 calc R . .
H12B H -0.3462 1.5401 0.3902 0.053 Uiso 1 1 calc R . .
H12C H -0.2902 1.4904 0.3649 0.053 Uiso 1 1 calc R . .
S1 S -0.32381(7) 2.25355(11) 0.28626(3) 0.0242(3) Uani 1 1 d . . .
O1 O -0.25811(19) 2.3291(3) 0.30585(9) 0.0318(9) Uani 1 1 d . . .
C13 C -0.3294(3) 2.2813(5) 0.23956(12) 0.0329(13) Uani 1 1 d . . .
H13A H -0.3278 2.3673 0.2354 0.049 Uiso 1 1 calc R . .
H13B H -0.3792 2.2485 0.2257 0.049 Uiso 1 1 calc R . .
H13C H -0.2843 2.2431 0.2320 0.049 Uiso 1 1 calc R . .
C14 C -0.4124(3) 2.3333(5) 0.28970(14) 0.0333(13) Uani 1 1 d . . .
H14A H -0.4067 2.4171 0.2834 0.050 Uiso 1 1 calc R . .
H14B H -0.4207 2.3280 0.3143 0.050 Uiso 1 1 calc R . .
H14C H -0.4580 2.2985 0.2733 0.050 Uiso 1 1 calc R . .
S2 S -0.44936(7) 2.04819(11) 0.25846(3) 0.0242(3) Uani 1 1 d . . .
S3 S -0.40301(8) 2.10162(12) 0.34398(3) 0.0275(3) Uani 1 1 d . . .
C15 C -0.5241(3) 2.0682(4) 0.28247(13) 0.0261(11) Uani 1 1 d . . .
C16 C -0.5026(3) 2.0856(4) 0.32339(13) 0.0293(12) Uani 1 1 d . . .
O2 O -0.5944(2) 2.0657(3) 0.26797(9) 0.0392(9) Uani 1 1 d . . .
O3 O -0.5565(2) 2.0923(4) 0.33968(10) 0.0465(11) Uani 1 1 d . . .
P1 P -0.25013(7) 1.98916(12) 0.25920(3) 0.0213(3) Uani 1 1 d . . .
C1A C -0.3023(3) 1.9837(4) 0.21198(12) 0.0255(11) Uani 1 1 d . . .
C1B C -0.3694(3) 1.9103(5) 0.20187(13) 0.0280(12) Uani 1 1 d . . .
H1BA H -0.3871 1.8630 0.2193 0.034 Uiso 1 1 calc R . .
C1C C -0.4102(3) 1.9068(5) 0.16624(14) 0.0346(13) Uani 1 1 d . . .
H1CA H -0.4549 1.8557 0.1595 0.041 Uiso 1 1 calc R . .
C1D C -0.3863(3) 1.9766(5) 0.14080(14) 0.0385(15) Uani 1 1 d . . .
H1DA H -0.4143 1.9739 0.1166 0.046 Uiso 1 1 calc R . .
C1E C -0.3211(3) 2.0509(5) 0.15070(13) 0.0380(14) Uani 1 1 d . . .
H1EA H -0.3049 2.1003 0.1333 0.046 Uiso 1 1 calc R . .
C1F C -0.2793(3) 2.0535(5) 0.18588(13) 0.0321(12) Uani 1 1 d . . .
H1FA H -0.2342 2.1040 0.1922 0.039 Uiso 1 1 calc R . .
C1G C -0.1557(3) 2.0617(4) 0.25581(12) 0.0254(11) Uani 1 1 d . . .
C1H C -0.1315(3) 2.1673(5) 0.27306(13) 0.0295(12) Uani 1 1 d . . .
H1HA H -0.1639 2.2039 0.2874 0.035 Uiso 1 1 calc R . .
C1I C -0.0600(3) 2.2214(5) 0.26984(14) 0.0392(14) Uani 1 1 d . . .
H1IA H -0.0443 2.2945 0.2817 0.047 Uiso 1 1 calc R . .
C1J C -0.0125(3) 2.1688(5) 0.24951(14) 0.0389(14) Uani 1 1 d . . .
H1JA H 0.0362 2.2051 0.2473 0.047 Uiso 1 1 calc R . .
C1K C -0.0359(3) 2.0630(5) 0.23223(14) 0.0376(14) Uani 1 1 d . . .
H1KA H -0.0033 2.0272 0.2179 0.045 Uiso 1 1 calc R . .
C1L C -0.1061(3) 2.0082(5) 0.23553(14) 0.0340(13) Uani 1 1 d . . .
H1LA H -0.1207 1.9342 0.2240 0.041 Uiso 1 1 calc R . .
C1M C -0.2123(3) 1.8373(4) 0.27023(12) 0.0235(11) Uani 1 1 d . . .
C1N C -0.1456(3) 1.8272(5) 0.29845(12) 0.0290(12) Uani 1 1 d . . .
H1NA H -0.1189 1.8970 0.3086 0.035 Uiso 1 1 calc R . .
C1O C -0.1183(3) 1.7154(5) 0.31160(14) 0.0335(13) Uani 1 1 d . . .
H1OA H -0.0734 1.7094 0.3307 0.040 Uiso 1 1 calc R . .
C1P C -0.1563(3) 1.6145(5) 0.29699(15) 0.0398(14) Uani 1 1 d . . .
H1PA H -0.1380 1.5386 0.3062 0.048 Uiso 1 1 calc R . .
C1Q C -0.2208(3) 1.6224(5) 0.26919(15) 0.0398(14) Uani 1 1 d . . .
H1QA H -0.2464 1.5520 0.2589 0.048 Uiso 1 1 calc R . .
C1R C -0.2492(3) 1.7342(5) 0.25588(14) 0.0318(12) Uani 1 1 d . . .
H1RA H -0.2942 1.7389 0.2368 0.038 Uiso 1 1 calc R . .
Ru2 Ru 0.23278(2) 2.26043(3) 0.494983(10) 0.01767(10) Uani 1 1 d . . .
N3 N 0.3359(2) 2.2480(3) 0.53642(9) 0.0193(8) Uani 1 1 d . . .
C17 C 0.3891(3) 2.3349(4) 0.54825(12) 0.0247(11) Uani 1 1 d . . .
H17A H 0.3819 2.4104 0.5368 0.030 Uiso 1 1 calc R . .
C18 C 0.4530(3) 2.3195(5) 0.57601(13) 0.0304(12) Uani 1 1 d . . .
H18A H 0.4886 2.3839 0.5831 0.037 Uiso 1 1 calc R . .
C19 C 0.4665(3) 2.2112(5) 0.59403(13) 0.0312(13) Uani 1 1 d . . .
C20 C 0.4102(3) 2.1239(4) 0.58275(12) 0.0262(11) Uani 1 1 d . . .
H20A H 0.4153 2.0491 0.5946 0.031 Uiso 1 1 calc R . .
C21 C 0.3466(3) 2.1429(4) 0.55460(12) 0.0219(11) Uani 1 1 d . . .
C22 C 0.5362(3) 2.1920(5) 0.62368(14) 0.0442(16) Uani 1 1 d . . .
H22A H 0.5348 2.1107 0.6329 0.066 Uiso 1 1 calc R . .
H22B H 0.5345 2.2490 0.6429 0.066 Uiso 1 1 calc R . .
H22C H 0.5853 2.2035 0.6148 0.066 Uiso 1 1 calc R . .
N4 N 0.2279(2) 2.0845(3) 0.51369(9) 0.0184(8) Uani 1 1 d . . .
C23 C 0.1729(3) 2.0016(4) 0.50031(12) 0.0240(11) Uani 1 1 d . . .
H23A H 0.1324 2.0222 0.4803 0.029 Uiso 1 1 calc R . .
C24 C 0.1727(3) 1.8881(4) 0.51426(13) 0.0258(11) Uani 1 1 d . . .
H24A H 0.1329 1.8327 0.5037 0.031 Uiso 1 1 calc R . .
C25 C 0.2303(3) 1.8548(4) 0.54361(12) 0.0231(11) Uani 1 1 d . . .
C26 C 0.2869(3) 1.9393(4) 0.55735(12) 0.0233(11) Uani 1 1 d . . .
H26A H 0.3273 1.9201 0.5775 0.028 Uiso 1 1 calc R . .
C27 C 0.2857(3) 2.0522(4) 0.54213(11) 0.0195(10) Uani 1 1 d . . .
C28 C 0.2336(3) 1.7327(4) 0.55948(13) 0.0307(12) Uani 1 1 d . . .
H28A H 0.2790 1.7273 0.5797 0.046 Uiso 1 1 calc R . .
H28B H 0.2396 1.6737 0.5413 0.046 Uiso 1 1 calc R . .
H28C H 0.1843 1.7170 0.5678 0.046 Uiso 1 1 calc R . .
S4 S 0.23848(7) 2.45591(10) 0.47963(3) 0.0221(3) Uani 1 1 d . . .
O4 O 0.30776(19) 2.5277(3) 0.49823(9) 0.0302(8) Uani 1 1 d . . .
C29 C 0.1535(3) 2.5434(4) 0.48338(14) 0.0324(13) Uani 1 1 d . . .
H29A H 0.1615 2.6258 0.4764 0.049 Uiso 1 1 calc R . .
H29B H 0.1464 2.5419 0.5082 0.049 Uiso 1 1 calc R . .
H29C H 0.1061 2.5106 0.4676 0.049 Uiso 1 1 calc R . .
C30 C 0.2327(3) 2.4789(5) 0.43285(12) 0.0326(13) Uani 1 1 d . . .
H30A H 0.2357 2.5643 0.4281 0.049 Uiso 1 1 calc R . .
H30B H 0.1822 2.4471 0.4194 0.049 Uiso 1 1 calc R . .
H30C H 0.2769 2.4378 0.4255 0.049 Uiso 1 1 calc R . .
S5 S 0.16876(8) 2.31728(12) 0.54240(3) 0.0286(3) Uani 1 1 d . . .
S6 S 0.10322(7) 2.25817(11) 0.45865(3) 0.0240(3) Uani 1 1 d . . .
C34 C 0.0370(3) 2.2877(4) 0.48597(14) 0.0290(12) Uani 1 1 d . . .
O5 O 0.0181(2) 2.3135(4) 0.54535(10) 0.0463(10) Uani 1 1 d . . .
O6 O -0.0345(2) 2.2982(4) 0.47395(11) 0.0464(11) Uani 1 1 d . . .
P2 P 0.29439(7) 2.18427(11) 0.44930(3) 0.0180(3) Uani 1 1 d . . .
C2A C 0.3906(3) 2.2451(4) 0.44399(11) 0.0203(10) Uani 1 1 d . . .
C2B C 0.4240(3) 2.3430(4) 0.46379(11) 0.0214(11) Uani 1 1 d . . .
H2BA H 0.3962 2.3808 0.4798 0.026 Uiso 1 1 calc R . .
C2C C 0.4985(3) 2.3862(4) 0.46030(12) 0.0245(11) Uani 1 1 d . . .
H2CA H 0.5207 2.4532 0.4739 0.029 Uiso 1 1 calc R . .
C2D C 0.5402(3) 2.3323(5) 0.43717(13) 0.0283(12) Uani 1 1 d . . .
H2DA H 0.5914 2.3607 0.4354 0.034 Uiso 1 1 calc R . .
C2E C 0.5063(3) 2.2364(5) 0.41666(13) 0.0295(12) Uani 1 1 d . . .
H2EA H 0.5334 2.2012 0.4000 0.035 Uiso 1 1 calc R . .
C2F C 0.4329(3) 2.1913(4) 0.42034(12) 0.0241(11) Uani 1 1 d . . .
H2FA H 0.4112 2.1237 0.4068 0.029 Uiso 1 1 calc R . .
C2G C 0.3226(3) 2.0264(4) 0.45447(12) 0.0210(10) Uani 1 1 d . . .
C2H C 0.3844(3) 1.9961(4) 0.48283(13) 0.0265(11) Uani 1 1 d . . .
H2HA H 0.4103 2.0570 0.4982 0.032 Uiso 1 1 calc R . .
C2I C 0.4088(3) 1.8788(5) 0.48901(14) 0.0325(13) Uani 1 1 d . . .
H2IA H 0.4514 1.8602 0.5084 0.039 Uiso 1 1 calc R . .
C2J C 0.3713(3) 1.7888(5) 0.46709(15) 0.0383(14) Uani 1 1 d . . .
H2JA H 0.3863 1.7080 0.4718 0.046 Uiso 1 1 calc R . .
C2K C 0.3119(4) 1.8185(5) 0.43834(16) 0.0446(16) Uani 1 1 d . . .
H2KA H 0.2878 1.7577 0.4225 0.053 Uiso 1 1 calc R . .
C2L C 0.2866(3) 1.9349(4) 0.43208(14) 0.0313(12) Uani 1 1 d . . .
H2LA H 0.2444 1.9528 0.4125 0.038 Uiso 1 1 calc R . .
C2M C 0.2344(3) 2.1902(4) 0.40345(12) 0.0223(11) Uani 1 1 d . . .
C2N C 0.2571(3) 2.2514(5) 0.37604(13) 0.0342(13) Uani 1 1 d . . .
H2NA H 0.3071 2.2907 0.3804 0.041 Uiso 1 1 calc R . .
C2O C 0.2090(4) 2.2571(5) 0.34227(14) 0.0443(15) Uani 1 1 d . . .
H2OA H 0.2268 2.2982 0.3236 0.053 Uiso 1 1 calc R . .
C2P C 0.1363(4) 2.2041(6) 0.33565(15) 0.0496(17) Uani 1 1 d . . .
H2PA H 0.1030 2.2091 0.3125 0.059 Uiso 1 1 calc R . .
C2Q C 0.1106(3) 2.1425(5) 0.36281(15) 0.0417(15) Uani 1 1 d . . .
H2QA H 0.0595 2.1065 0.3583 0.050 Uiso 1 1 calc R . .
C2R C 0.1597(3) 2.1337(4) 0.39644(13) 0.0281(12) Uani 1 1 d . . .
H2RA H 0.1428 2.0896 0.4148 0.034 Uiso 1 1 calc R . .
C33 C 0.0679(3) 2.3073(5) 0.52647(14) 0.0309(12) Uani 1 1 d . . .
C35 C -0.0349(4) 2.4660(6) 0.39902(16) 0.0563(18) Uani 1 1 d . . .
H35A H -0.0249 2.5452 0.4105 0.068 Uiso 1 1 calc R . .
H35B H -0.0197 2.4047 0.4178 0.068 Uiso 1 1 calc R . .
Cl1 Cl -0.13563(11) 2.45217(17) 0.38002(5) 0.0707(5) Uani 1 1 d . . .
Cl2 Cl 0.02317(13) 2.4498(3) 0.36709(6) 0.1042(8) Uani 1 1 d . . .
C36 C -0.0847(5) 2.2286(9) 0.6119(2) 0.103(3) Uani 1 1 d . . .
H36A H -0.0296 2.2555 0.6143 0.155 Uiso 1 1 calc R . .
H36B H -0.1208 2.2888 0.5990 0.155 Uiso 1 1 calc R . .
H36C H -0.0920 2.1533 0.5987 0.155 Uiso 1 1 calc R . .
C37 C -0.1018(6) 2.2113(12) 0.6472(3) 0.157(6) Uani 1 1 d D . .
H37A H -0.0649 2.1506 0.6601 0.188 Uiso 1 1 calc R . .
H37B H -0.0918 2.2868 0.6607 0.188 Uiso 1 1 calc R . .
O7 O -0.1776(4) 2.1761(6) 0.64645(15) 0.113(2) Uani 1 1 d D . .
C38 C -0.1855(4) 2.1345(8) 0.67736(16) 0.071(2) Uani 1 1 d D . .
H38A H -0.1876 2.2006 0.6943 0.086 Uiso 1 1 calc R . .
H38B H -0.1399 2.0824 0.6876 0.086 Uiso 1 1 calc R . .
C39 C -0.2632(4) 2.0634(7) 0.67091(16) 0.064(2) Uani 1 1 d . . .
H39A H -0.2728 2.0339 0.6938 0.096 Uiso 1 1 calc R . .
H39B H -0.2592 1.9958 0.6551 0.096 Uiso 1 1 calc R . .
H39C H -0.3073 2.1149 0.6597 0.096 Uiso 1 1 calc R . .

loop_
_atom_site_aniso_label
_atom_site_aniso_U_11
_atom_site_aniso_U_22
_atom_site_aniso_U_33
_atom_site_aniso_U_23
_atom_site_aniso_U_13
_atom_site_aniso_U_12
Ru1 0.0170(2) 0.0223(2) 0.01576(18) -0.00137(16) 0.00251(15) 0.00015(17)
N1 0.018(2) 0.028(2) 0.020(2) -0.0047(17) 0.0060(16) -0.0038(18)
C1 0.029(3) 0.028(3) 0.023(3) -0.003(2) 0.004(2) -0.007(2)
C2 0.022(3) 0.033(3) 0.028(3) -0.005(2) 0.001(2) -0.005(2)
C3 0.020(3) 0.029(3) 0.020(2) -0.002(2) 0.003(2) 0.001(2)
C4 0.023(3) 0.022(3) 0.024(3) 0.000(2) 0.002(2) -0.003(2)
C5 0.020(2) 0.019(3) 0.021(2) -0.001(2) 0.0066(19) 0.002(2)
C6 0.029(3) 0.039(3) 0.037(3) -0.001(3) -0.002(2) -0.007(3)
N2 0.018(2) 0.022(2) 0.0145(19) -0.0011(16) 0.0052(16) 0.0010(17)
C7 0.025(3) 0.025(3) 0.026(3) -0.001(2) 0.001(2) -0.002(2)
C8 0.023(3) 0.028(3) 0.032(3) -0.002(2) 0.004(2) -0.003(2)
C9 0.026(3) 0.030(3) 0.023(3) -0.001(2) 0.010(2) 0.000(2)
C10 0.028(3) 0.024(3) 0.022(2) 0.001(2) 0.004(2) -0.001(2)
C11 0.021(3) 0.024(3) 0.014(2) -0.0034(19) 0.0041(19) -0.001(2)
C12 0.041(3) 0.026(3) 0.036(3) 0.000(2) 0.002(3) -0.010(3)
S1 0.0242(6) 0.0237(7) 0.0242(6) -0.0010(5) 0.0035(5) 0.0020(5)
O1 0.028(2) 0.024(2) 0.040(2) -0.0039(16) -0.0019(16) -0.0039(16)
C13 0.046(3) 0.026(3) 0.029(3) 0.006(2) 0.012(2) 0.003(3)
C14 0.030(3) 0.028(3) 0.042(3) 0.003(2) 0.008(3) 0.011(2)
S2 0.0189(6) 0.0327(7) 0.0199(6) -0.0009(5) 0.0014(5) 0.0007(5)
S3 0.0261(7) 0.0359(8) 0.0209(6) -0.0015(5) 0.0054(5) 0.0030(6)
C15 0.026(3) 0.023(3) 0.029(3) -0.003(2) 0.005(2) 0.005(2)
C16 0.032(3) 0.027(3) 0.032(3) -0.008(2) 0.015(2) -0.003(2)
O2 0.0191(19) 0.053(3) 0.043(2) -0.0075(19) 0.0025(17) 0.0049(18)
O3 0.030(2) 0.067(3) 0.046(2) -0.014(2) 0.0169(19) -0.004(2)
P1 0.0199(7) 0.0258(7) 0.0182(6) -0.0010(5) 0.0038(5) -0.0013(5)
C1A 0.024(3) 0.029(3) 0.023(3) -0.006(2) 0.005(2) 0.006(2)
C1B 0.025(3) 0.031(3) 0.028(3) -0.005(2) 0.007(2) 0.006(2)
C1C 0.024(3) 0.046(4) 0.031(3) -0.013(3) -0.001(2) 0.008(3)
C1D 0.039(3) 0.050(4) 0.021(3) -0.007(3) -0.007(2) 0.023(3)
C1E 0.051(4) 0.037(3) 0.025(3) 0.003(2) 0.005(3) 0.014(3)
C1F 0.039(3) 0.033(3) 0.026(3) -0.003(2) 0.010(2) 0.005(3)
C1G 0.024(3) 0.030(3) 0.023(2) -0.001(2) 0.009(2) -0.003(2)
C1H 0.025(3) 0.036(3) 0.027(3) -0.004(2) 0.006(2) -0.004(2)
C1I 0.036(3) 0.041(4) 0.040(3) -0.007(3) 0.007(3) -0.014(3)
C1J 0.024(3) 0.057(4) 0.037(3) 0.001(3) 0.010(3) -0.015(3)
C1K 0.029(3) 0.051(4) 0.037(3) -0.002(3) 0.016(2) -0.003(3)
C1L 0.036(3) 0.031(3) 0.036(3) -0.005(2) 0.009(3) -0.002(3)
C1M 0.025(3) 0.028(3) 0.018(2) 0.000(2) 0.006(2) 0.000(2)
C1N 0.024(3) 0.038(3) 0.026(3) -0.002(2) 0.007(2) 0.002(2)
C1O 0.026(3) 0.044(4) 0.029(3) 0.002(2) 0.003(2) 0.011(3)
C1P 0.039(4) 0.030(3) 0.055(4) 0.013(3) 0.022(3) 0.013(3)
C1Q 0.038(3) 0.031(3) 0.050(4) -0.003(3) 0.009(3) 0.000(3)
C1R 0.027(3) 0.031(3) 0.038(3) -0.002(2) 0.007(2) 0.005(2)
Ru2 0.01599(19) 0.0178(2) 0.01922(19) 0.00025(16) 0.00371(15) -0.00143(16)
N3 0.018(2) 0.018(2) 0.021(2) -0.0014(16) 0.0030(16) 0.0000(17)
C17 0.023(3) 0.026(3) 0.024(3) -0.003(2) 0.002(2) -0.006(2)
C18 0.029(3) 0.024(3) 0.036(3) -0.003(2) 0.002(2) -0.011(2)
C19 0.028(3) 0.034(3) 0.029(3) 0.000(2) 0.001(2) -0.005(2)
C20 0.023(3) 0.025(3) 0.028(3) 0.002(2) -0.001(2) -0.006(2)
C21 0.025(3) 0.023(3) 0.019(2) 0.001(2) 0.008(2) -0.001(2)
C22 0.035(3) 0.050(4) 0.038(3) 0.009(3) -0.014(3) -0.010(3)
N4 0.015(2) 0.019(2) 0.022(2) 0.0020(16) 0.0059(16) -0.0027(16)
C23 0.024(3) 0.027(3) 0.018(2) 0.002(2) -0.001(2) 0.000(2)
C24 0.021(3) 0.029(3) 0.029(3) -0.003(2) 0.007(2) -0.006(2)
C25 0.026(3) 0.019(3) 0.027(3) 0.000(2) 0.012(2) -0.001(2)
C26 0.021(3) 0.026(3) 0.024(2) 0.004(2) 0.007(2) 0.001(2)
C27 0.015(2) 0.025(3) 0.019(2) -0.001(2) 0.0059(19) -0.003(2)
C28 0.029(3) 0.024(3) 0.038(3) 0.004(2) 0.008(2) -0.004(2)
S4 0.0207(6) 0.0181(7) 0.0270(6) -0.0001(5) 0.0038(5) -0.0005(5)
O4 0.0262(19) 0.0204(19) 0.042(2) -0.0035(15) 0.0011(16) -0.0051(15)
C29 0.028(3) 0.023(3) 0.047(3) -0.005(2) 0.009(2) 0.003(2)
C30 0.042(3) 0.028(3) 0.030(3) 0.010(2) 0.012(2) 0.004(3)
S5 0.0288(7) 0.0346(8) 0.0232(6) -0.0008(6) 0.0073(5) 0.0036(6)
S6 0.0186(6) 0.0266(7) 0.0259(6) 0.0011(5) 0.0027(5) -0.0016(5)
C34 0.025(3) 0.021(3) 0.041(3) 0.002(2) 0.007(2) -0.005(2)
O5 0.041(2) 0.061(3) 0.045(2) 0.001(2) 0.028(2) 0.004(2)
O6 0.021(2) 0.056(3) 0.062(3) 0.003(2) 0.0080(19) 0.0015(19)
P2 0.0168(6) 0.0177(6) 0.0190(6) 0.0006(5) 0.0025(5) -0.0023(5)
C2A 0.022(2) 0.021(3) 0.017(2) 0.002(2) 0.0025(19) -0.002(2)
C2B 0.025(3) 0.023(3) 0.018(2) 0.0008(19) 0.007(2) -0.001(2)
C2C 0.026(3) 0.021(3) 0.025(3) -0.003(2) 0.001(2) -0.010(2)
C2D 0.022(3) 0.031(3) 0.032(3) 0.008(2) 0.006(2) -0.004(2)
C2E 0.023(3) 0.040(3) 0.027(3) 0.001(2) 0.009(2) 0.001(2)
C2F 0.027(3) 0.022(3) 0.023(3) -0.008(2) 0.005(2) 0.002(2)
C2G 0.017(2) 0.021(3) 0.026(3) 0.000(2) 0.009(2) -0.001(2)
C2H 0.028(3) 0.026(3) 0.027(3) 0.000(2) 0.008(2) -0.001(2)
C2I 0.040(3) 0.026(3) 0.032(3) 0.006(2) 0.009(2) 0.006(3)
C2J 0.043(4) 0.022(3) 0.050(4) 0.008(3) 0.010(3) 0.009(3)
C2K 0.056(4) 0.015(3) 0.061(4) -0.009(3) 0.006(3) -0.009(3)
C2L 0.034(3) 0.021(3) 0.036(3) 0.002(2) 0.001(2) -0.001(2)
C2M 0.023(3) 0.021(3) 0.022(2) 0.000(2) 0.002(2) 0.000(2)
C2N 0.036(3) 0.033(3) 0.031(3) 0.006(2) 0.003(2) -0.005(3)
C2O 0.048(4) 0.053(4) 0.029(3) 0.008(3) 0.001(3) -0.006(3)
C2P 0.050(4) 0.065(5) 0.025(3) 0.002(3) -0.012(3) 0.008(3)
C2Q 0.029(3) 0.049(4) 0.043(3) -0.011(3) -0.002(3) -0.008(3)
C2R 0.025(3) 0.031(3) 0.027(3) -0.006(2) 0.004(2) 0.001(2)
C33 0.028(3) 0.026(3) 0.043(3) 0.003(2) 0.018(3) 0.003(2)
C35 0.071(5) 0.048(4) 0.045(4) 0.005(3) 0.002(3) 0.002(4)
Cl1 0.0617(12) 0.0757(13) 0.0697(12) 0.0225(10) 0.0020(9) -0.0063(10)
Cl2 0.0748(15) 0.157(2) 0.0813(15) 0.0066(15) 0.0168(12) 0.0368(15)
C36 0.082(6) 0.119(8) 0.112(8) 0.001(6) 0.027(6) -0.024(6)
C37 0.143(10) 0.228(14) 0.101(8) -0.044(8) 0.031(7) -0.136(10)
O7 0.091(5) 0.176(7) 0.070(4) -0.030(4) 0.010(3) -0.065(5)
C38 0.043(4) 0.145(8) 0.028(4) -0.026(4) 0.013(3) 0.002(4)
C39 0.068(5) 0.085(5) 0.039(4) -0.015(4) 0.010(3) 0.012(4)

loop_
_atom_type_symbol
_atom_type_description
_atom_type_scat_dispersion_real
_atom_type_scat_dispersion_imag
_atom_type_scat_source
C C 0.0033 0.0016 'International Tables Vol C Tables 4.2.6.8 and 6.1.1.4'
H H 0.0000 0.0000 'International Tables Vol C Tables 4.2.6.8 and 6.1.1.4'
N N 0.0061 0.0033 'International Tables Vol C Tables 4.2.6.8 and 6.1.1.4'
O O 0.0106 0.0060 'International Tables Vol C Tables 4.2.6.8 and 6.1.1.4'
P P 0.1023 0.0942 'International Tables Vol C Tables 4.2.6.8 and 6.1.1.4'
S S 0.1246 0.1234 'International Tables Vol C Tables 4.2.6.8 and 6.1.1.4'
Ru Ru -1.2594 0.8363 'International Tables Vol C Tables 4.2.6.8 and 6.1.1.4'
Cl Cl 0.1484 0.1585 'International Tables Vol C Tables 4.2.6.8 and 6.1.1.4'

loop_
_geom_angle_atom_site_label_1
_geom_angle_atom_site_label_2
_geom_angle_atom_site_label_3
_geom_angle
_geom_angle_site_symmetry_1
_geom_angle_site_symmetry_3
_geom_angle_publ_flag
N2 Ru1 N1 77.10(14) . . ?
N2 Ru1 S1 173.94(10) . . ?
N1 Ru1 S1 101.10(11) . . ?
N2 Ru1 P1 89.13(10) . . ?
N1 Ru1 P1 92.03(11) . . ?
S1 Ru1 P1 96.74(5) . . ?
N2 Ru1 S2 94.45(10) . . ?
N1 Ru1 S2 169.14(11) . . ?
S1 Ru1 S2 86.58(4) . . ?
P1 Ru1 S2 94.69(5) . . ?
N2 Ru1 S3 84.21(10) . . ?
N1 Ru1 S3 86.01(11) . . ?
S1 Ru1 S3 89.90(5) . . ?
P1 Ru1 S3 173.32(5) . . ?
S2 Ru1 S3 86.35(5) . . ?
C1 N1 C5 116.5(4) . . ?
C1 N1 Ru1 127.0(3) . . ?
C5 N1 Ru1 116.4(3) . . ?
N1 C1 C2 123.0(5) . . ?
C1 C2 C3 120.3(5) . . ?
C2 C3 C4 116.9(4) . . ?
C2 C3 C6 121.7(4) . . ?
C4 C3 C6 121.3(4) . . ?
C5 C4 C3 120.5(4) . . ?
N1 C5 C4 122.7(4) . . ?
N1 C5 C11 114.7(4) . . ?
C4 C5 C11 122.6(4) . . ?
C7 N2 C11 117.2(4) . . ?
C7 N2 Ru1 126.4(3) . . ?
C11 N2 Ru1 116.3(3) . . ?
N2 C7 C8 124.0(4) . . ?
C7 C8 C9 119.6(5) . . ?
C10 C9 C8 116.5(5) . . ?
C10 C9 C12 121.9(4) . . ?
C8 C9 C12 121.6(4) . . ?
C9 C10 C11 121.4(4) . . ?
N2 C11 C10 121.4(4) . . ?
N2 C11 C5 115.4(4) . . ?
C10 C11 C5 123.2(4) . . ?
O1 S1 C14 104.2(2) . . ?
O1 S1 C13 106.4(2) . . ?
C14 S1 C13 96.5(2) . . ?
O1 S1 Ru1 119.15(14) . . ?
C14 S1 Ru1 114.23(18) . . ?
C13 S1 Ru1 113.61(18) . . ?
C15 S2 Ru1 107.04(16) . . ?
C16 S3 Ru1 107.07(17) . . ?
O2 C15 C16 118.1(4) . . ?
O2 C15 S2 121.7(4) . . ?
C16 C15 S2 120.1(4) . . ?
O3 C16 C15 118.4(5) . . ?
O3 C16 S3 122.8(4) . . ?
C15 C16 S3 118.7(4) . . ?
C1M P1 C1A 105.7(2) . . ?
C1M P1 C1G 98.7(2) . . ?
C1A P1 C1G 101.8(2) . . ?
C1M P1 Ru1 111.31(16) . . ?
C1A P1 Ru1 115.73(16) . . ?
C1G P1 Ru1 121.37(16) . . ?
C1F C1A C1B 118.2(4) . . ?
C1F C1A P1 122.1(4) . . ?
C1B C1A P1 119.7(4) . . ?
C1C C1B C1A 120.2(5) . . ?
C1D C1C C1B 120.6(5) . . ?
C1C C1D C1E 119.5(5) . . ?
C1D C1E C1F 120.4(5) . . ?
C1E C1F C1A 121.1(5) . . ?
C1H C1G C1L 118.4(5) . . ?
C1H C1G P1 122.0(4) . . ?
C1L C1G P1 119.6(4) . . ?
C1G C1H C1I 121.1(5) . . ?
C1J C1I C1H 120.0(5) . . ?
C1I C1J C1K 119.6(5) . . ?
C1J C1K C1L 120.9(5) . . ?
C1K C1L C1G 120.1(5) . . ?
C1R C1M C1N 118.2(5) . . ?
C1R C1M P1 125.1(4) . . ?
C1N C1M P1 116.3(4) . . ?
C1O C1N C1M 120.5(5) . . ?
C1P C1O C1N 120.1(5) . . ?
C1O C1P C1Q 120.3(5) . . ?
C1P C1Q C1R 120.2(5) . . ?
C1M C1R C1Q 120.7(5) . . ?
N4 Ru2 N3 76.79(14) . . ?
N4 Ru2 S4 175.12(10) . . ?
N3 Ru2 S4 100.46(11) . . ?
N4 Ru2 S6 95.17(10) . . ?
N3 Ru2 S6 167.27(10) . . ?
S4 Ru2 S6 86.82(4) . . ?
N4 Ru2 P2 88.10(11) . . ?
N3 Ru2 P2 95.41(10) . . ?
S4 Ru2 P2 96.21(5) . . ?
S6 Ru2 P2 94.16(5) . . ?
N4 Ru2 S5 86.35(11) . . ?
N3 Ru2 S5 84.04(11) . . ?
S4 Ru2 S5 89.36(5) . . ?
S6 Ru2 S5 85.62(5) . . ?
P2 Ru2 S5 174.41(5) . . ?
C17 N3 C21 116.4(4) . . ?
C17 N3 Ru2 127.3(3) . . ?
C21 N3 Ru2 116.2(3) . . ?
N3 C17 C18 123.2(5) . . ?
C17 C18 C19 121.2(5) . . ?
C20 C19 C18 115.4(4) . . ?
C20 C19 C22 122.5(5) . . ?
C18 C19 C22 122.0(5) . . ?
C19 C20 C21 121.6(5) . . ?
N3 C21 C20 122.2(4) . . ?
N3 C21 C27 115.1(4) . . ?
C20 C21 C27 122.8(4) . . ?
C23 N4 C27 117.2(4) . . ?
C23 N4 Ru2 126.3(3) . . ?
C27 N4 Ru2 116.5(3) . . ?
N4 C23 C24 123.2(4) . . ?
C23 C24 C25 120.1(4) . . ?
C26 C25 C24 116.9(4) . . ?
C26 C25 C28 120.7(4) . . ?
C24 C25 C28 122.4(4) . . ?
C25 C26 C27 121.1(4) . . ?
N4 C27 C26 121.5(4) . . ?
N4 C27 C21 115.3(4) . . ?
C26 C27 C21 123.2(4) . . ?
O4 S4 C30 105.9(2) . . ?
O4 S4 C29 104.4(2) . . ?
C30 S4 C29 97.0(2) . . ?
O4 S4 Ru2 118.05(14) . . ?
C30 S4 Ru2 113.56(18) . . ?
C29 S4 Ru2 115.42(18) . . ?
C33 S5 Ru2 107.58(19) . . ?
C34 S6 Ru2 107.46(18) . . ?
O6 C34 C33 118.1(5) . . ?
O6 C34 S6 121.8(4) . . ?
C33 C34 S6 120.0(4) . . ?
C2G P2 C2A 98.5(2) . . ?
C2G P2 C2M 102.7(2) . . ?
C2A P2 C2M 102.8(2) . . ?
C2G P2 Ru2 114.54(15) . . ?
C2A P2 Ru2 119.56(15) . . ?
C2M P2 Ru2 116.01(16) . . ?
C2B C2A C2F 118.6(4) . . ?
C2B C2A P2 121.0(4) . . ?
C2F C2A P2 120.4(4) . . ?
C2A C2B C2C 120.4(4) . . ?
C2D C2C C2B 120.8(4) . . ?
C2C C2D C2E 119.1(5) . . ?
C2D C2E C2F 120.6(5) . . ?
C2E C2F C2A 120.4(4) . . ?
C2H C2G C2L 117.9(4) . . ?
C2H C2G P2 117.4(4) . . ?
C2L C2G P2 124.7(4) . . ?
C2I C2H C2G 121.2(5) . . ?
C2J C2I C2H 120.2(5) . . ?
C2K C2J C2I 118.8(5) . . ?
C2J C2K C2L 121.5(5) . . ?
C2K C2L C2G 120.3(5) . . ?
C2N C2M C2R 118.1(4) . . ?
C2N C2M P2 123.5(4) . . ?
C2R C2M P2 118.4(4) . . ?
C2M C2N C2O 121.6(5) . . ?
C2P C2O C2N 120.2(6) . . ?
C2O C2P C2Q 119.9(5) . . ?
C2R C2Q C2P 120.0(5) . . ?
C2Q C2R C2M 120.1(5) . . ?
O5 C33 C34 117.4(5) . . ?
O5 C33 S5 124.1(4) . . ?
C34 C33 S5 118.5(4) . . ?
Cl2 C35 Cl1 111.3(3) . . ?
O7 C37 C36 113.5(8) . . ?
C38 O7 C37 111.4(7) . . ?
O7 C38 C39 106.9(5) . . ?

loop_
_geom_bond_atom_site_label_1
_geom_bond_atom_site_label_2
_geom_bond_distance
_geom_bond_site_symmetry_2
_geom_bond_publ_flag
Ru1 N2 2.110(4) . ?
Ru1 N1 2.115(4) . ?
Ru1 S1 2.2757(14) . ?
Ru1 P1 2.3629(14) . ?
Ru1 S2 2.3707(14) . ?
Ru1 S3 2.3875(14) . ?
N1 C1 1.362(6) . ?
N1 C5 1.365(6) . ?
C1 C2 1.377(6) . ?
C2 C3 1.385(7) . ?
C3 C4 1.399(6) . ?
C3 C6 1.511(6) . ?
C4 C5 1.368(6) . ?
C5 C11 1.478(6) . ?
N2 C7 1.339(6) . ?
N2 C11 1.361(5) . ?
C7 C8 1.377(7) . ?
C8 C9 1.399(6) . ?
C9 C10 1.383(6) . ?
C9 C12 1.500(7) . ?
C10 C11 1.387(6) . ?
S1 O1 1.486(3) . ?
S1 C14 1.794(5) . ?
S1 C13 1.794(5) . ?
S2 C15 1.740(5) . ?
S3 C16 1.739(5) . ?
C15 O2 1.221(5) . ?
C15 C16 1.543(7) . ?
C16 O3 1.220(6) . ?
P1 C1M 1.843(5) . ?
P1 C1A 1.843(5) . ?
P1 C1G 1.843(5) . ?
C1A C1F 1.389(7) . ?
C1A C1B 1.405(7) . ?
C1B C1C 1.398(7) . ?
C1C C1D 1.376(8) . ?
C1D C1E 1.386(8) . ?
C1E C1F 1.388(7) . ?
C1G C1H 1.378(7) . ?
C1G C1L 1.401(7) . ?
C1H C1I 1.399(7) . ?
C1I C1J 1.370(7) . ?
C1J C1K 1.379(8) . ?
C1K C1L 1.382(7) . ?
C1M C1R 1.378(7) . ?
C1M C1N 1.407(6) . ?
C1N C1O 1.397(7) . ?
C1O C1P 1.368(7) . ?
C1P C1Q 1.371(7) . ?
C1Q C1R 1.403(7) . ?
Ru2 N4 2.108(4) . ?
Ru2 N3 2.124(4) . ?
Ru2 S4 2.2795(13) . ?
Ru2 S6 2.3690(14) . ?
Ru2 P2 2.3789(14) . ?
Ru2 S5 2.3917(14) . ?
N3 C17 1.349(6) . ?
N3 C21 1.363(6) . ?
C17 C18 1.371(6) . ?
C18 C19 1.394(7) . ?
C19 C20 1.383(7) . ?
C19 C22 1.485(7) . ?
C20 C21 1.383(6) . ?
C21 C27 1.469(6) . ?
N4 C23 1.350(6) . ?
N4 C27 1.362(5) . ?
C23 C24 1.382(7) . ?
C24 C25 1.386(6) . ?
C25 C26 1.383(6) . ?
C25 C28 1.496(6) . ?
C26 C27 1.393(6) . ?
S4 O4 1.491(3) . ?
S4 C30 1.788(5) . ?
S4 C29 1.790(5) . ?
S5 C33 1.719(5) . ?
S6 C34 1.726(5) . ?
C34 O6 1.226(6) . ?
C34 C33 1.545(7) . ?
O5 C33 1.229(6) . ?
P2 C2G 1.838(5) . ?
P2 C2A 1.838(5) . ?
P2 C2M 1.842(5) . ?
C2A C2B 1.390(6) . ?
C2A C2F 1.407(6) . ?
C2B C2C 1.400(6) . ?
C2C C2D 1.386(7) . ?
C2D C2E 1.388(7) . ?
C2E C2F 1.393(7) . ?
C2G C2H 1.394(6) . ?
C2G C2L 1.397(6) . ?
C2H C2I 1.388(7) . ?
C2I C2J 1.385(7) . ?
C2J C2K 1.378(7) . ?
C2K C2L 1.383(7) . ?
C2M C2N 1.375(7) . ?
C2M C2R 1.407(6) . ?
C2N C2O 1.384(7) . ?
C2O C2P 1.360(8) . ?
C2P C2Q 1.392(8) . ?
C2Q C2R 1.388(7) . ?
C35 Cl2 1.737(7) . ?
C35 Cl1 1.740(6) . ?
C36 C37 1.449(11) . ?
C37 O7 1.355(9) . ?
O7 C38 1.303(8) . ?
C38 C39 1.532(9) . ?
